data_2008269
loop_
_publ_author_name
'Jin, Qiong-Hua'
'Wang, Yu-Xian'
'Xin, Xiu-Lan'

_publ_section_title
Di-\m-iodo-1:2\k^4^<i>I</i>-bis(quinoline)-1\k<i>N</i>,2\k<i>N</i>-bis(triphenylphosphine)-1\k<i>P</i>,2\k<i>P</i>-dicopper(I)
_journal_issue 3
_journal_name_full 'Acta Crystallographica Section C'
_journal_page_first 341
_journal_page_last 343
_journal_paper_doi 10.1107/S010827019801333X
_journal_volume 55
_journal_year 1999
_chemical_formula_iupac '[Cu2 I2 (C9 H7 N)2 (C18 H15 P)2]'
_chemical_formula_moiety 'C27 H22 Cu I N P'
_chemical_formula_sum 'C54 H44 Cu2 I2 N2 P2'
_chemical_formula_weight 1163.74
_chemical_name_systematic
;
 (triphenylphosphine)-1\kP,2\kP-dicopper(I)
 Di(triphenylphosphine) Diquinoline Bis(\m-Iodine) Dicopper
;
_space_group_IT_number 2
_symmetry_cell_setting triclinic
_symmetry_space_group_name_Hall '-P 1'
_symmetry_space_group_name_H-M 'P -1'
_cell_angle_alpha 107.896(10)
_cell_angle_beta 107.812(14)
_cell_angle_gamma 96.383(11)
_cell_formula_units_Z 1
_cell_length_a 9.304(2)
_cell_length_b 10.9792(13)
_cell_length_c 13.685(3)
_cell_measurement_reflns_used 30
_cell_measurement_temperature 293(2)
_cell_measurement_theta_max 14.75
_cell_measurement_theta_min 5.62
_cell_volume 1233.6(4)
_diffrn_ambient_temperature 293(2)
_diffrn_measurement_device_type 'Siemens P4'
_diffrn_measurement_method \q-2\q
_diffrn_radiation_monochromator graphite
_diffrn_radiation_source 'fine-focus sealed tube'
_diffrn_radiation_type MoK\a
_diffrn_radiation_wavelength 0.71073
_diffrn_reflns_av_R_equivalents 0.018
_diffrn_reflns_av_sigmaI/netI 0.0349
_diffrn_reflns_limit_h_max 10
_diffrn_reflns_limit_h_min -1
_diffrn_reflns_limit_k_max 12
_diffrn_reflns_limit_k_min -12
_diffrn_reflns_limit_l_max 15
_diffrn_reflns_limit_l_min -16
_diffrn_reflns_number 5134
_diffrn_reflns_theta_max 25
_diffrn_reflns_theta_min 1.68
_diffrn_standards_decay_% 2.43
_diffrn_standards_interval_count 97
_diffrn_standards_number 3
_exptl_absorpt_coefficient_mu 2.215
_exptl_absorpt_correction_T_max 0.671
_exptl_absorpt_correction_T_min 0.487
_exptl_absorpt_correction_type '\y scan'
_exptl_absorpt_process_details '(XEMP; Siemens, 1991)'
_exptl_crystal_colour yellow
_exptl_crystal_density_diffrn 1.566
_exptl_crystal_density_method 'not measured'
_exptl_crystal_description prism
_exptl_crystal_F_000 576
_exptl_crystal_size_max 0.47
_exptl_crystal_size_mid 0.30
_exptl_crystal_size_min 0.18
_refine_diff_density_max 0.591
_refine_diff_density_min -0.487
_refine_ls_extinction_coef 0.0140(6)
_refine_ls_extinction_method SHELXL93
_refine_ls_goodness_of_fit_ref 1.023
_refine_ls_hydrogen_treatment constr
_refine_ls_number_parameters 282
_refine_ls_number_reflns 4263
_refine_ls_R_factor_gt 0.029
_refine_ls_shift/su_max -0.002
_refine_ls_structure_factor_coef Fsqd
_refine_ls_weighting_details 'w = 1/[\s^2^(Fo^2^)+(0.0392P)^2^] where P = (Fo^2^+2Fc^2^)/3'
_refine_ls_weighting_scheme calc
_refine_ls_wR_factor_ref 0.065
_reflns_number_observed 3444
_reflns_number_total 4263
_reflns_observed_criterion I>2\s(I)
_cod_data_source_file jz1317.cif
_cod_data_source_block jz1317
_cod_depositor_comments
;
The following automatic conversions were performed:

'_refine_ls_weighting_scheme' value 'calc w =
1/[\s^2^(Fo^2^)+(0.0392P)^2^] where P = (Fo^2^+2Fc^2^)/3' was changed
to 'calc'. New tag '_refine_ls_weighting_details' was created. The
value of the new tag was set to 'w = 1/[\s^2^(Fo^2^)+(0.0392P)^2^]
where P = (Fo^2^+2Fc^2^)/3'.

Automatic conversion script
Id: cif_fix_values 3143 2015-03-26 13:38:13Z robertas 
;
_cod_original_cell_volume 1233.7(4)
_cod_database_code 2008269

loop_
_symmetry_equiv_pos_as_xyz
'x, y, z'
'-x, -y, -z'

loop_
_atom_site_aniso_label
_atom_site_aniso_U_11
_atom_site_aniso_U_22
_atom_site_aniso_U_33
_atom_site_aniso_U_12
_atom_site_aniso_U_13
_atom_site_aniso_U_23
I 0.0467(2) 0.04117(15) 0.0572(2) 0.01886(11) 0.02001(12) 0.02389(11)
Cu 0.0430(3) 0.0402(2) 0.0388(2) 0.0087(2) 0.0081(2) 0.0144(2)
P 0.0319(5) 0.0375(5) 0.0355(5) 0.0063(4) 0.0094(4) 0.0113(4)
N 0.037(2) 0.043(2) 0.041(2) 0.0068(13) 0.0085(13) 0.0160(13)
C1 0.031(2) 0.044(2) 0.042(2) 0.0058(15) 0.010(2) 0.012(2)
C2 0.048(2) 0.054(2) 0.066(3) 0.001(2) 0.006(2) 0.024(2)
C3 0.059(3) 0.052(2) 0.099(4) -0.012(2) 0.004(3) 0.027(3)
C4 0.055(3) 0.054(3) 0.074(3) -0.012(2) 0.002(2) -0.005(2)
C5 0.049(2) 0.081(3) 0.045(3) 0.004(2) 0.006(2) 0.008(2)
C6 0.041(2) 0.061(2) 0.045(2) 0.001(2) 0.013(2) 0.014(2)
C7 0.034(2) 0.038(2) 0.036(2) 0.0083(15) 0.0100(15) 0.0140(15)
C8 0.037(2) 0.058(2) 0.044(2) 0.011(2) 0.006(2) 0.005(2)
C9 0.048(2) 0.073(3) 0.046(2) 0.018(2) 0.014(2) -0.002(2)
C10 0.042(2) 0.076(3) 0.066(3) 0.027(2) 0.028(2) 0.025(2)
C11 0.029(2) 0.054(2) 0.065(3) 0.006(2) 0.014(2) 0.015(2)
C12 0.039(2) 0.045(2) 0.044(2) 0.005(2) 0.010(2) 0.008(2)
C13 0.034(2) 0.044(2) 0.032(2) 0.007(2) 0.0061(15) 0.0104(15)
C14 0.040(2) 0.047(2) 0.044(2) 0.003(2) 0.008(2) 0.016(2)
C15 0.062(3) 0.049(2) 0.055(2) -0.002(2) 0.008(2) 0.024(2)
C16 0.092(4) 0.048(2) 0.063(3) 0.021(2) 0.008(3) 0.023(2)
C17 0.084(3) 0.074(3) 0.061(3) 0.047(3) 0.029(3) 0.028(2)
C18 0.059(2) 0.064(2) 0.050(2) 0.025(2) 0.021(2) 0.027(2)
C19 0.044(2) 0.051(2) 0.062(3) 0.004(2) 0.003(2) 0.026(2)
C20 0.044(2) 0.076(3) 0.076(3) 0.012(2) 0.001(2) 0.042(2)
C21 0.037(2) 0.069(3) 0.070(3) -0.008(2) -0.002(2) 0.028(2)
C22 0.042(2) 0.051(2) 0.049(2) 0.007(2) 0.011(2) 0.017(2)
C23 0.054(3) 0.041(2) 0.070(3) -0.003(2) 0.010(2) 0.011(2)
C24 0.072(3) 0.034(2) 0.077(3) 0.007(2) 0.025(2) 0.016(2)
C25 0.058(2) 0.037(2) 0.061(2) 0.016(2) 0.014(2) 0.013(2)
C26 0.042(2) 0.042(2) 0.045(2) 0.008(2) 0.007(2) 0.008(2)
C27 0.040(2) 0.035(2) 0.035(2) 0.0039(15) 0.011(2) 0.0080(14)

loop_
_atom_site_label
_atom_site_fract_x
_atom_site_fract_y
_atom_site_fract_z
_atom_site_U_iso_or_equiv
_atom_site_thermal_displace_type
_atom_site_calc_flag
_atom_site_refinement_flags
_atom_site_occupancy
_atom_site_disorder_group
_atom_site_type_symbol
I 0.63205(3) 0.84967(2) 0.97179(2) 0.04574(11) Uani d . 1 . I
Cu 0.41755(5) 0.92229(4) 1.05457(3) 0.04233(13) Uani d . 1 . Cu
P 0.48402(10) 0.96179(8) 1.23555(7) 0.0363(2) Uani d . 1 . P
N 0.2087(3) 0.7866(3) 0.9491(2) 0.0415(7) Uani d . 1 . N
C1 0.6513(4) 1.0940(3) 1.3344(3) 0.0407(8) Uani d . 1 . C
C2 0.7004(5) 1.1955(4) 1.3032(4) 0.0600(11) Uani d . 1 . C
H2 0.6518(5) 1.1928(4) 1.2320(4) 0.094(16) Uiso calc R 1 . H
C3 0.8207(5) 1.3000(4) 1.3771(4) 0.0784(14) Uani d . 1 . C
H3 0.8524(5) 1.3676(4) 1.3554(4) 0.092(16) Uiso calc R 1 . H
C4 0.8947(5) 1.3050(4) 1.4832(4) 0.0751(13) Uani d . 1 . C
H4 0.9746(5) 1.3763(4) 1.5333(4) 0.087(14) Uiso calc R 1 . H
C5 0.8490(5) 1.2043(4) 1.5134(3) 0.0658(11) Uani d . 1 . C
H5 0.8996(5) 1.2066(4) 1.5842(3) 0.087(15) Uiso calc R 1 . H
C6 0.7285(4) 1.0987(4) 1.4402(3) 0.0518(9) Uani d . 1 . C
H6 0.6992(4) 1.0306(4) 1.4620(3) 0.055(11) Uiso calc R 1 . H
C7 0.3244(4) 1.0044(3) 1.2809(3) 0.0366(7) Uani d . 1 . C
C8 0.3425(4) 1.1053(4) 1.3770(3) 0.0520(9) Uani d . 1 . C
H8 0.4407(4) 1.1572(4) 1.4224(3) 0.050(10) Uiso calc R 1 . H
C9 0.2165(4) 1.1294(4) 1.4060(3) 0.0618(11) Uani d . 1 . C
H9 0.2303(4) 1.1971(4) 1.4711(3) 0.065(12) Uiso calc R 1 . H
C10 0.0713(4) 1.0547(4) 1.3399(3) 0.0579(10) Uani d . 1 . C
H10 -0.0135(4) 1.0715(4) 1.3600(3) 0.052(10) Uiso calc R 1 . H
C11 0.0507(4) 0.9546(4) 1.2436(3) 0.0518(9) Uani d . 1 . C
H11 -0.0479(4) 0.9033(4) 1.1984(3) 0.059(11) Uiso calc R 1 . H
C12 0.1749(4) 0.9309(3) 1.2146(3) 0.0460(9) Uani d . 1 . C
H12 0.1597(4) 0.8639(3) 1.1488(3) 0.057(11) Uiso calc R 1 . H
C13 0.5204(4) 0.8202(3) 1.2762(3) 0.0390(8) Uani d . 1 . C
C14 0.4363(4) 0.7659(3) 1.3261(3) 0.0463(9) Uani d . 1 . C
H14 0.3616(4) 0.8060(3) 1.3464(3) 0.037(9) Uiso calc R 1 . H
C15 0.4613(5) 0.6534(4) 1.3463(3) 0.0586(11) Uani d . 1 . C
H15 0.4027(5) 0.6175(4) 1.3791(3) 0.058(12) Uiso calc R 1 . H
C16 0.5718(6) 0.5940(4) 1.3183(4) 0.0712(13) Uani d . 1 . C
H16 0.5884(6) 0.5179(4) 1.3321(4) 0.065(12) Uiso calc R 1 . H
C17 0.6579(6) 0.6466(4) 1.2701(4) 0.0691(12) Uani d . 1 . C
H17 0.7329(6) 0.6059(4) 1.2508(4) 0.074(13) Uiso calc R 1 . H
C18 0.6344(5) 0.7602(4) 1.2496(3) 0.0548(10) Uani d . 1 . C
H18 0.6949(5) 0.7964(4) 1.2181(3) 0.062(12) Uiso calc R 1 . H
C19 0.0906(4) 0.8264(4) 0.8957(3) 0.0553(10) Uani d . 1 . C
H19 0.1062(4) 0.9139(4) 0.9018(3) 0.070(12) Uiso calc R 1 . H
C20 -0.0558(5) 0.7456(4) 0.8311(4) 0.0670(12) Uani d . 1 . C
H20 -0.1349(5) 0.7793(4) 0.7957(4) 0.074(13) Uiso calc R 1 . H
C21 -0.0816(5) 0.6185(4) 0.8203(3) 0.0649(12) Uani d . 1 . C
H21 -0.1788(5) 0.5634(4) 0.7772(3) 0.085(14) Uiso calc R 1 . H
C22 0.0387(4) 0.5693(4) 0.8742(3) 0.0494(9) Uani d . 1 . C
C23 0.0197(5) 0.4381(4) 0.8711(3) 0.0617(11) Uani d . 1 . C
H23 -0.0748(5) 0.3787(4) 0.8279(3) 0.070(13) Uiso calc R 1 . H
C24 0.1370(5) 0.3986(4) 0.9300(4) 0.0633(11) Uani d . 1 . C
H24 0.1219(5) 0.3127(4) 0.9283(4) 0.079(13) Uiso calc R 1 . H
C25 0.2805(5) 0.4846(3) 0.9934(3) 0.0546(10) Uani d . 1 . C
H25 0.3605(5) 0.4556(3) 1.0334(3) 0.065(12) Uiso calc R 1 . H
C26 0.3049(4) 0.6110(3) 0.9974(3) 0.0468(9) Uani d . 1 . C
H26 0.4019(4) 0.6673(3) 1.0385(3) 0.037(9) Uiso calc R 1 . H
C27 0.1826(4) 0.6566(3) 0.9390(3) 0.0387(8) Uani d . 1 . C

loop_
_atom_type_symbol
_atom_type_description
_atom_type_scat_dispersion_real
_atom_type_scat_dispersion_imag
_atom_type_scat_source
C C 0.0033 0.0016 'International Tables Vol C Tables 4.2.6.8 and 6.1.1.4'
H H 0.0000 0.0000 'International Tables Vol C Tables 4.2.6.8 and 6.1.1.4'
N N 0.0061 0.0033 'International Tables Vol C Tables 4.2.6.8 and 6.1.1.4'
P P 0.1023 0.0942 'International Tables Vol C Tables 4.2.6.8 and 6.1.1.4'
Cu Cu 0.3201 1.2651 'International Tables Vol C Tables 4.2.6.8 and 6.1.1.4'
I I -0.4742 1.8119 'International Tables Vol C Tables 4.2.6.8 and 6.1.1.4'

loop_
_geom_angle_atom_site_label_1
_geom_angle_atom_site_label_2
_geom_angle_atom_site_label_3
_geom_angle_site_symmetry_3
_geom_angle
_geom_angle_publ_flag
Cu I Cu 2_677 71.70(2) yes
N Cu P . 117.20(8) yes
N Cu I . 106.25(8) yes
P Cu I . 114.70(3) yes
N Cu I 2_677 103.46(7) yes
P Cu I 2_677 106.07(3) yes
I Cu I 2_677 108.30(2) yes
C7 P C1 . 103.54(15) no
C7 P C13 . 102.98(15) no
C1 P C13 . 103.25(15) no
C7 P Cu . 110.35(11) no
C1 P Cu . 119.78(12) no
C13 P Cu . 115.09(11) no
C19 N C27 . 116.8(3) no
C19 N Cu . 120.2(2) no
C27 N Cu . 122.8(2) no
C2 C1 C6 . 118.5(3) no
C2 C1 P . 118.9(3) no
C6 C1 P . 122.6(3) no
C3 C2 C1 . 120.6(4) no
C2 C3 C4 . 120.4(4) no
C5 C4 C3 . 119.2(4) no
C4 C5 C6 . 121.2(4) no
C5 C6 C1 . 120.0(4) no
C8 C7 C12 . 117.7(3) no
C8 C7 P . 124.2(3) no
C12 C7 P . 118.1(3) no
C9 C8 C7 . 120.5(3) no
C10 C9 C8 . 120.6(4) no
C9 C10 C11 . 119.8(4) no
C12 C11 C10 . 119.7(3) no
C11 C12 C7 . 121.7(3) no
C14 C13 C18 . 118.4(3) no
C14 C13 P . 123.9(3) no
C18 C13 P . 117.6(3) no
C15 C14 C13 . 120.8(4) no
C16 C15 C14 . 120.4(4) no
C15 C16 C17 . 119.9(4) no
C16 C17 C18 . 120.5(4) no
C17 C18 C13 . 119.9(4) no
N C19 C20 . 124.2(3) no
C21 C20 C19 . 119.2(4) no
C20 C21 C22 . 119.8(4) no
C21 C22 C27 . 117.9(3) no
C21 C22 C23 . 123.3(4) no
C27 C22 C23 . 118.6(3) no
C24 C23 C22 . 120.6(4) no
C23 C24 C25 . 120.9(4) no
C26 C25 C24 . 120.6(4) no
C25 C26 C27 . 119.9(3) no
N C27 C22 . 122.1(3) no
N C27 C26 . 118.5(3) no
C22 C27 C26 . 119.4(3) no

loop_
_geom_bond_atom_site_label_1
_geom_bond_atom_site_label_2
_geom_bond_site_symmetry_2
_geom_bond_distance
_geom_bond_publ_flag
I Cu . 2.6617(6) yes
I Cu 2_677 2.7059(5) yes
Cu N . 2.097(3) yes
Cu P . 2.2466(11) yes
P C7 . 1.830(3) no
P C1 . 1.834(3) no
P C13 . 1.837(3) no
N C19 . 1.321(4) no
N C27 . 1.377(4) no
C1 C2 . 1.387(5) no
C1 C6 . 1.388(5) no
C2 C3 . 1.377(6) no
C3 C4 . 1.384(6) no
C4 C5 . 1.360(6) no
C5 C6 . 1.384(5) no
C7 C8 . 1.384(5) no
C7 C12 . 1.392(5) no
C8 C9 . 1.375(5) no
C9 C10 . 1.367(5) no
C10 C11 . 1.375(5) no
C11 C12 . 1.358(5) no
C13 C14 . 1.383(5) no
C13 C18 . 1.392(5) no
C14 C15 . 1.376(5) no
C15 C16 . 1.365(6) no
C16 C17 . 1.366(6) no
C17 C18 . 1.387(5) no
C19 C20 . 1.391(5) no
C20 C21 . 1.342(5) no
C21 C22 . 1.400(5) no
C22 C27 . 1.401(5) no
C22 C23 . 1.417(5) no
C23 C24 . 1.345(6) no
C24 C25 . 1.391(5) no
C25 C26 . 1.363(5) no
C26 C27 . 1.416(5) no
